data_4319842
loop_
_publ_author_name
'John F. Lehmann'
'David A. Dixon'
'Gary J. Schrobilgen'

_publ_section_title
;
 X-ray Crystal Structures of \a-KrF2, [KrF][MF6] (M = As, Sb, Bi),
 [Kr2F3][SbF6].KrF2, [Kr2F3]2[SbF6]2.KrF2, and [Kr2F3][AsF6].[KrF][AsF6];
 Synthesis and Characterization of [Kr2F3][PF6].nKrF2; and Theoretical
 Studies of KrF2, KrF+, Kr2F3+, and the [KrF][MF6] (M = P, As, Sb, Bi) Ion
 Pairs
;
_journal_name_full 'Inorganic Chemistry'
_journal_page_first 3002
_journal_page_last 3017
_journal_paper_doi 10.1021/ic001167w
_journal_volume 40
_journal_year 2001
_chemical_formula_sum 'Bi F7 Kr'
_chemical_formula_weight 425.78
_chemical_name_systematic
; 
 ? 
;
_space_group_IT_number 14
_symmetry_cell_setting monoclinic
_symmetry_space_group_name_Hall '-P 2ybc'
_symmetry_space_group_name_H-M 'P 1 21/c 1'
_atom_sites_solution_hydrogens geom
_atom_sites_solution_primary direct
_atom_sites_solution_secondary difmap
_audit_creation_method SHELXL-97
_cell_angle_alpha 90.00
_cell_angle_beta 94.79(3)
_cell_angle_gamma 90.00
_cell_formula_units_Z 4
_cell_length_a 5.3360(11)
_cell_length_b 10.513(2)
_cell_length_c 11.046(2)
_cell_measurement_temperature 293(2)
_cell_volume 617.5(2)
_computing_structure_refinement 'SHELXL-97 (Sheldrick, 1997)'
_computing_structure_solution 'SHELXS-97 (Sheldrick, 1990)'
_diffrn_ambient_temperature 293(2)
_diffrn_measured_fraction_theta_full 0.950
_diffrn_measured_fraction_theta_max 0.950
_diffrn_radiation_monochromator graphite
_diffrn_radiation_source 'fine-focus sealed tube'
_diffrn_radiation_type MoK\a
_diffrn_radiation_wavelength 0.71073
_diffrn_reflns_av_R_equivalents 0.0484
_diffrn_reflns_av_sigmaI/netI 0.0441
_diffrn_reflns_limit_h_max 6
_diffrn_reflns_limit_h_min -6
_diffrn_reflns_limit_k_max 13
_diffrn_reflns_limit_k_min -13
_diffrn_reflns_limit_l_max 14
_diffrn_reflns_limit_l_min -14
_diffrn_reflns_number 5077
_diffrn_reflns_theta_full 27.55
_diffrn_reflns_theta_max 27.55
_diffrn_reflns_theta_min 2.68
_exptl_absorpt_coefficient_mu 35.732
_exptl_crystal_density_diffrn 4.580
_exptl_crystal_density_method 'not measured'
_exptl_crystal_F_000 728
_refine_diff_density_max 2.690
_refine_diff_density_min -1.419
_refine_diff_density_rms 0.345
_refine_ls_extinction_coef 0.0147(8)
_refine_ls_extinction_expression Fc^*^=kFc[1+0.001xFc^2^\l^3^/sin(2\q)]^-1/4^
_refine_ls_extinction_method SHELXL
_refine_ls_goodness_of_fit_ref 1.069
_refine_ls_hydrogen_treatment mixed
_refine_ls_matrix_type full
_refine_ls_number_parameters 83
_refine_ls_number_reflns 1354
_refine_ls_number_restraints 0
_refine_ls_restrained_S_all 1.069
_refine_ls_R_factor_all 0.0434
_refine_ls_R_factor_gt 0.0344
_refine_ls_shift/su_max 0.000
_refine_ls_shift/su_mean 0.000
_refine_ls_structure_factor_coef Fsqd
_refine_ls_weighting_details 'calc w=1/[\s^2^(Fo^2^)+(0.0548P)^2^+0.0000P] where P=(Fo^2^+2Fc^2^)/3'
_refine_ls_weighting_scheme calc
_refine_ls_wR_factor_gt 0.0884
_refine_ls_wR_factor_ref 0.0912
_reflns_number_gt 1148
_reflns_number_total 1354
_reflns_threshold_expression >2sigma(I)
_cod_data_source_file ic001167w_4.cif
_cod_data_source_block KrF+BiF6-
_cod_database_code 4319842

loop_
_symmetry_equiv_pos_as_xyz
'x, y, z'
'-x, y+1/2, -z+1/2'
'-x, -y, -z'
'x, -y-1/2, z-1/2'

loop_
_atom_site_label
_atom_site_type_symbol
_atom_site_fract_x
_atom_site_fract_y
_atom_site_fract_z
_atom_site_U_iso_or_equiv
_atom_site_adp_type
_atom_site_occupancy
_atom_site_calc_flag
_atom_site_refinement_flags
_atom_site_disorder_assembly
_atom_site_disorder_group
Bi Bi 0.40054(8) 0.48769(3) 0.22991(3) 0.0222(2) Uani 1 d . . .
F6 F 0.5008(13) 0.3666(6) 0.1108(6) 0.0396(17) Uani 1 d . . .
F5 F 0.1027(12) 0.3819(6) 0.2475(6) 0.0358(16) Uani 1 d . . .
F2 F 0.1902(13) 0.5637(6) 0.0771(6) 0.0352(15) Uani 1 d . . .
F3 F 0.5836(13) 0.4082(7) 0.3694(6) 0.0403(17) Uani 1 d . . .
F7 F 0.6700(13) 0.6010(7) 0.1917(7) 0.0416(17) Uani 1 d . . .
Kr Kr 0.01423(18) 0.73492(9) 0.02473(9) 0.0239(3) Uani 1 d . . .
F4 F 0.2565(13) 0.6242(6) 0.3227(7) 0.0412(17) Uani 1 d . . .
F1 F -0.1494(16) 0.8757(6) -0.0222(7) 0.049(2) Uani 1 d . . .

loop_
_atom_site_aniso_label
_atom_site_aniso_U_11
_atom_site_aniso_U_22
_atom_site_aniso_U_33
_atom_site_aniso_U_23
_atom_site_aniso_U_13
_atom_site_aniso_U_12
Bi 0.0232(3) 0.0222(3) 0.0213(3) 0.00145(14) 0.00352(17) -0.00027(14)
F6 0.045(4) 0.038(4) 0.036(4) -0.009(3) 0.008(3) 0.009(3)
F5 0.032(4) 0.033(3) 0.041(4) 0.002(3) 0.002(3) -0.012(3)
F2 0.040(4) 0.033(3) 0.032(4) 0.007(3) 0.002(3) 0.006(3)
F3 0.037(4) 0.051(4) 0.032(4) 0.012(3) -0.004(3) 0.010(3)
F7 0.030(4) 0.050(4) 0.046(4) 0.010(3) 0.004(3) -0.018(3)
Kr 0.0252(6) 0.0252(5) 0.0214(5) 0.0013(4) 0.0021(4) -0.0005(4)
F4 0.043(4) 0.034(3) 0.046(4) -0.014(3) 0.006(3) 0.006(3)
F1 0.071(6) 0.028(3) 0.050(5) 0.005(3) 0.020(4) 0.021(4)

loop_
_atom_type_symbol
_atom_type_description
_atom_type_scat_dispersion_real
_atom_type_scat_dispersion_imag
_atom_type_scat_source
F F 0.0171 0.0103 'International Tables Vol C Tables 4.2.6.8 and 6.1.1.4'
Kr Kr -0.5574 2.7079 'International Tables Vol C Tables 4.2.6.8 and 6.1.1.4'
Bi Bi -4.1077 10.2566 'International Tables Vol C Tables 4.2.6.8 and 6.1.1.4'

loop_
_geom_angle_atom_site_label_1
_geom_angle_atom_site_label_2
_geom_angle_atom_site_label_3
_geom_angle
_geom_angle_site_symmetry_1
_geom_angle_site_symmetry_3
_geom_angle_publ_flag
F6 Bi F7 90.2(3) . . ?
F6 Bi F3 96.1(3) . . ?
F7 Bi F3 95.9(3) . . ?
F6 Bi F4 168.4(3) . . ?
F7 Bi F4 89.7(3) . . ?
F3 Bi F4 95.4(3) . . ?
F6 Bi F5 88.1(3) . . ?
F7 Bi F5 172.0(3) . . ?
F3 Bi F5 92.0(3) . . ?
F4 Bi F5 90.4(3) . . ?
F6 Bi F2 82.2(3) . . ?
F7 Bi F2 87.0(3) . . ?
F3 Bi F2 176.6(3) . . ?
F4 Bi F2 86.3(3) . . ?
F5 Bi F2 85.0(3) . . ?
Kr F2 Bi 138.3(3) . . ?
F1 Kr F2 177.0(4) . . ?

loop_
_geom_bond_atom_site_label_1
_geom_bond_atom_site_label_2
_geom_bond_distance
_geom_bond_site_symmetry_2
_geom_bond_publ_flag
Bi F6 1.938(6) . ?
Bi F7 1.940(6) . ?
Bi F3 1.943(6) . ?
Bi F4 1.957(6) . ?
Bi F5 1.962(6) . ?
Bi F2 2.105(6) . ?
F2 Kr 2.089(6) . ?
Kr F1 1.774(6) . ?
